data_4125823
loop_
_publ_author_name
'Georgiou, Irene'
'Kervyn, Simon'
'Rossignon, Alexandre'
'De Leo, Federica'
'Wouters, Johan'
'Bruylants, Gilles'
'Bonifazi, Davide'

_publ_section_title
;
 Versatile Self-Adapting Boronic Acids for H-Bond Recognition: From
 Discrete to Polymeric Supramolecules.
;
_journal_issue 7
_journal_name_full 'Journal of the American Chemical Society'
_journal_page_first 2710
_journal_page_last 2727
_journal_paper_doi 10.1021/jacs.6b11362
_journal_volume 139
_journal_year 2017
_chemical_formula_moiety 'C10 H15 B O2, C8 H6 N2'
_chemical_formula_sum 'C18 H21 B N2 O2'
_chemical_formula_weight 308.19
_chemical_name_systematic
;
 ?
;
_space_group_IT_number 14
_symmetry_cell_setting monoclinic
_symmetry_space_group_name_Hall '-P 2ybc'
_symmetry_space_group_name_H-M 'P 1 21/c 1'
_atom_sites_solution_hydrogens geom
_atom_sites_solution_primary direct
_atom_sites_solution_secondary difmap
_audit_creation_method SHELXL-97
_cell_angle_alpha 90.00
_cell_angle_beta 100.367(8)
_cell_angle_gamma 90.00
_cell_formula_units_Z 4
_cell_length_a 11.6218(10)
_cell_length_b 11.2692(9)
_cell_length_c 13.6669(10)
_cell_measurement_reflns_used 3337
_cell_measurement_temperature 293(2)
_cell_measurement_theta_max 28.3160
_cell_measurement_theta_min 3.1180
_cell_volume 1760.7(2)
_computing_cell_refinement
;
CrysAlisPro, Agilent Technologies,
Version 1.171.37.34 (release 22-05-2014 CrysAlis171 .NET)
(compiled May 22 2014,16:03:01)
;
_computing_data_collection
;
CrysAlisPro, Agilent Technologies,
Version 1.171.37.34 (release 22-05-2014 CrysAlis171 .NET)
(compiled May 22 2014,16:03:01)
;
_computing_data_reduction
;
CrysAlisPro, Agilent Technologies,
Version 1.171.37.34 (release 22-05-2014 CrysAlis171 .NET)
(compiled May 22 2014,16:03:01)
;
_computing_structure_refinement 'SHELXL-97 (Sheldrick, 1997)'
_computing_structure_solution Sir2004
_diffrn_ambient_temperature 293(2)
_diffrn_detector 'CCD plate'
_diffrn_detector_area_resol_mean 5.1856
_diffrn_detector_type Ruby
_diffrn_measured_fraction_theta_full 0.998
_diffrn_measured_fraction_theta_max 0.998
_diffrn_measurement_device 'four-circle diffractometer'
_diffrn_measurement_device_type 'Xcalibur, Ruby, Gemini ultra'
_diffrn_measurement_method '\w scans'
_diffrn_radiation_monochromator graphite
_diffrn_radiation_source 'fine-focus sealed tube'
_diffrn_radiation_type MoK\a
_diffrn_radiation_wavelength 0.71073
_diffrn_reflns_av_R_equivalents 0.1017
_diffrn_reflns_av_sigmaI/netI 0.0763
_diffrn_reflns_limit_h_max 12
_diffrn_reflns_limit_h_min -13
_diffrn_reflns_limit_k_max 13
_diffrn_reflns_limit_k_min -11
_diffrn_reflns_limit_l_max 14
_diffrn_reflns_limit_l_min -16
_diffrn_reflns_number 8506
_diffrn_reflns_theta_full 25.00
_diffrn_reflns_theta_max 25.03
_diffrn_reflns_theta_min 2.79
_exptl_absorpt_coefficient_mu 0.075
_exptl_absorpt_correction_T_max 0.9800
_exptl_absorpt_correction_T_min 0.9598
_exptl_absorpt_correction_type multi-scan
_exptl_absorpt_process_details
;
CrysAlisPro, Agilent Technologies,
Version 1.171.37.34 (release 22-05-2014 CrysAlis171 .NET)
(compiled May 22 2014,16:03:01)
Empirical absorption correction using spherical harmonics,
 implemented in SCALE3 ABSPACK scaling algorithm.
;
_exptl_crystal_colour colorless
_exptl_crystal_density_diffrn 1.163
_exptl_crystal_density_method 'not measured'
_exptl_crystal_description prism
_exptl_crystal_F_000 656
_exptl_crystal_size_max 0.55
_exptl_crystal_size_mid 0.32
_exptl_crystal_size_min 0.27
_refine_diff_density_max 0.344
_refine_diff_density_min -0.311
_refine_diff_density_rms 0.091
_refine_ls_extinction_coef 0.051(12)
_refine_ls_extinction_expression Fc^*^=kFc[1+0.001xFc^2^\l^3^/sin(2\q)]^-1/4^
_refine_ls_extinction_method SHELXL
_refine_ls_goodness_of_fit_ref 1.028
_refine_ls_hydrogen_treatment mixed
_refine_ls_matrix_type full
_refine_ls_number_parameters 250
_refine_ls_number_reflns 3110
_refine_ls_number_restraints 0
_refine_ls_restrained_S_all 1.028
_refine_ls_R_factor_all 0.1067
_refine_ls_R_factor_gt 0.0883
_refine_ls_shift/su_max 0.000
_refine_ls_shift/su_mean 0.000
_refine_ls_structure_factor_coef Fsqd
_refine_ls_weighting_details 'calc w=1/[\s^2^(Fo^2^)+(0.1615P)^2^+0.0000P] where P=(Fo^2^+2Fc^2^)/3'
_refine_ls_weighting_scheme calc
_refine_ls_wR_factor_gt 0.2279
_refine_ls_wR_factor_ref 0.2565
_reflns_number_gt 2182
_reflns_number_total 3110
_reflns_threshold_expression >2sigma(I)
_cod_data_source_file ja6b11362_si_016.cif
_cod_data_source_block shelxl
_cod_original_sg_symbol_H-M 'P 21/c'
_cod_database_code 4125823

loop_
_symmetry_equiv_pos_as_xyz
'x, y, z'
'-x, y+1/2, -z+1/2'
'-x, -y, -z'
'x, -y-1/2, z-1/2'

loop_
_atom_site_label
_atom_site_type_symbol
_atom_site_fract_x
_atom_site_fract_y
_atom_site_fract_z
_atom_site_U_iso_or_equiv
_atom_site_adp_type
_atom_site_occupancy
_atom_site_symmetry_multiplicity
_atom_site_calc_flag
_atom_site_refinement_flags
_atom_site_disorder_assembly
_atom_site_disorder_group
C1 C 0.24253(19) 0.96788(16) 0.43398(14) 0.0583(6) Uani 1 1 d . . .
C2 C 0.1495(2) 0.93434(19) 0.47785(17) 0.0698(7) Uani 1 1 d . . .
H2 H 0.1399 0.9708 0.5369 0.084 Uiso 1 1 calc R . .
C3 C 0.0699(2) 0.84811(19) 0.43707(18) 0.0733(7) Uani 1 1 d . . .
H3 H 0.0080 0.8289 0.4689 0.088 Uiso 1 1 calc R . .
C4 C 0.08076(19) 0.79030(17) 0.35022(15) 0.0608(6) Uani 1 1 d . A .
C5 C 0.1751(2) 0.8214(2) 0.30746(17) 0.0702(7) Uani 1 1 d . . .
H5 H 0.1864 0.7826 0.2499 0.084 Uiso 1 1 calc R . .
C6 C 0.2535(2) 0.90817(19) 0.34727(17) 0.0676(7) Uani 1 1 d . . .
H6 H 0.3152 0.9272 0.3152 0.081 Uiso 1 1 calc R . .
C7 C -0.0109(2) 0.70082(19) 0.3016(2) 0.0765(7) Uani 1 1 d . . .
C8 C -0.0339(8) 0.6124(6) 0.3875(6) 0.121(3) Uani 0.60 1 d P A 1
H8A H -0.0716 0.6546 0.4339 0.182 Uiso 0.60 1 calc PR A 1
H8B H 0.0393 0.5810 0.4214 0.182 Uiso 0.60 1 calc PR A 1
H8C H -0.0832 0.5484 0.3586 0.182 Uiso 0.60 1 calc PR A 1
C9 C -0.1160(6) 0.7631(6) 0.2604(6) 0.114(2) Uani 0.60 1 d P A 1
H9A H -0.0985 0.8231 0.2153 0.171 Uiso 0.60 1 calc PR A 1
H9B H -0.1479 0.7997 0.3130 0.171 Uiso 0.60 1 calc PR A 1
H9C H -0.1718 0.7084 0.2252 0.171 Uiso 0.60 1 calc PR A 1
C10 C 0.0424(14) 0.6010(13) 0.2578(13) 0.183(8) Uani 0.60 1 d P A 1
H10A H -0.0178 0.5535 0.2193 0.275 Uiso 0.60 1 calc PR A 1
H10B H 0.0863 0.5536 0.3099 0.275 Uiso 0.60 1 calc PR A 1
H10C H 0.0936 0.6305 0.2156 0.275 Uiso 0.60 1 calc PR A 1
C8' C -0.1086(15) 0.6739(15) 0.3558(13) 0.167(7) Uani 0.40 1 d P A 2
H8D H -0.1544 0.7441 0.3592 0.250 Uiso 0.40 1 calc PR A 2
H8E H -0.0770 0.6473 0.4219 0.250 Uiso 0.40 1 calc PR A 2
H8F H -0.1573 0.6128 0.3211 0.250 Uiso 0.40 1 calc PR A 2
C9' C -0.0812(12) 0.7638(10) 0.1944(9) 0.130(4) Uani 0.40 1 d P A 2
H9D H -0.1529 0.7221 0.1713 0.195 Uiso 0.40 1 calc PR A 2
H9E H -0.0323 0.7596 0.1449 0.195 Uiso 0.40 1 calc PR A 2
H9F H -0.0981 0.8453 0.2065 0.195 Uiso 0.40 1 calc PR A 2
C10' C 0.0316(13) 0.6205(15) 0.2281(12) 0.089(4) Uani 0.40 1 d P A 2
H10D H -0.0217 0.5553 0.2125 0.134 Uiso 0.40 1 calc PR A 2
H10E H 0.1078 0.5907 0.2563 0.134 Uiso 0.40 1 calc PR A 2
H10F H 0.0359 0.6640 0.1685 0.134 Uiso 0.40 1 calc PR A 2
C11 C 0.3654(3) 0.8283(3) 0.0725(2) 0.0941(9) Uani 1 1 d . . .
H11 H 0.3614 0.7864 0.1304 0.113 Uiso 1 1 calc R . .
C12 C 0.2942(3) 0.9274(3) 0.0511(2) 0.1035(10) Uani 1 1 d . . .
H12 H 0.2452 0.9514 0.0942 0.124 Uiso 1 1 calc R . .
C13 C 0.2974(2) 0.9878(2) -0.0328(2) 0.0917(9) Uani 1 1 d . . .
H13 H 0.2511 1.0549 -0.0480 0.110 Uiso 1 1 calc R . .
C14 C 0.3705(2) 0.9500(2) -0.09754(18) 0.0700(7) Uani 1 1 d . . .
C15 C 0.3791(2) 1.0024(2) -0.1894(2) 0.0867(8) Uani 1 1 d . . .
H15 H 0.3336 1.0682 -0.2117 0.104 Uiso 1 1 calc R . .
C16 C 0.4533(3) 0.9573(3) -0.2454(2) 0.0938(9) Uani 1 1 d . . .
H16 H 0.4589 0.9904 -0.3067 0.113 Uiso 1 1 calc R . .
C17 C 0.5210(2) 0.8603(2) -0.2090(2) 0.0831(8) Uani 1 1 d . . .
H17 H 0.5734 0.8312 -0.2472 0.100 Uiso 1 1 calc R . .
C18 C 0.44063(19) 0.85011(19) -0.06936(16) 0.0618(6) Uani 1 1 d . . .
B1 B 0.3288(2) 1.0705(2) 0.47593(17) 0.0625(7) Uani 1 1 d . . .
N1 N 0.51663(17) 0.80643(17) -0.12468(13) 0.0694(6) Uani 1 1 d . . .
N2 N 0.43739(17) 0.79010(18) 0.01667(13) 0.0742(6) Uani 1 1 d . . .
O1 O 0.40983(19) 1.10316(18) 0.42173(14) 0.0948(7) Uani 1 1 d . . .
O2 O 0.31771(18) 1.12381(15) 0.56202(12) 0.0806(6) Uani 1 1 d . . .
H1O H 0.466(3) 1.162(3) 0.448(2) 0.118(11) Uiso 1 1 d . . .
H2O H 0.377(3) 1.182(3) 0.585(2) 0.101(9) Uiso 1 1 d . . .

loop_
_atom_site_aniso_label
_atom_site_aniso_U_11
_atom_site_aniso_U_22
_atom_site_aniso_U_33
_atom_site_aniso_U_23
_atom_site_aniso_U_13
_atom_site_aniso_U_12
C1 0.0642(13) 0.0579(11) 0.0538(11) 0.0058(8) 0.0130(10) 0.0039(9)
C2 0.0868(17) 0.0656(12) 0.0620(13) -0.0063(10) 0.0269(12) -0.0086(11)
C3 0.0836(17) 0.0684(13) 0.0756(14) -0.0004(11) 0.0347(13) -0.0115(11)
C4 0.0655(14) 0.0519(11) 0.0672(13) 0.0016(9) 0.0182(11) 0.0008(9)
C5 0.0747(16) 0.0732(14) 0.0666(13) -0.0120(10) 0.0231(11) -0.0060(11)
C6 0.0628(14) 0.0757(14) 0.0683(13) -0.0044(10) 0.0228(11) -0.0056(10)
C7 0.0693(16) 0.0619(12) 0.0989(18) -0.0096(12) 0.0167(13) -0.0097(11)
C8 0.127(6) 0.107(5) 0.129(5) 0.004(4) 0.024(5) -0.057(4)
C9 0.081(4) 0.100(4) 0.144(6) -0.029(5) -0.025(4) 0.002(3)
C10 0.125(8) 0.108(7) 0.28(2) -0.098(9) -0.055(9) 0.017(6)
C8' 0.159(13) 0.168(13) 0.196(16) -0.076(13) 0.094(12) -0.111(11)
C9' 0.139(10) 0.098(6) 0.127(8) 0.008(6) -0.046(7) -0.026(6)
C10' 0.069(7) 0.097(8) 0.107(6) -0.055(5) 0.031(6) -0.020(5)
C11 0.085(2) 0.124(2) 0.0793(17) 0.0109(15) 0.0310(15) 0.0236(16)
C12 0.087(2) 0.133(2) 0.095(2) -0.0047(18) 0.0301(17) 0.0316(17)
C13 0.0717(17) 0.0946(18) 0.108(2) -0.0048(16) 0.0143(15) 0.0249(14)
C14 0.0544(14) 0.0756(14) 0.0761(15) -0.0036(11) 0.0014(11) 0.0042(10)
C15 0.0713(17) 0.0859(15) 0.0977(19) 0.0204(14) 0.0014(14) 0.0154(13)
C16 0.086(2) 0.112(2) 0.0813(18) 0.0234(15) 0.0112(15) 0.0167(16)
C17 0.0806(18) 0.1008(18) 0.0686(14) 0.0069(13) 0.0149(13) 0.0171(13)
C18 0.0553(13) 0.0673(12) 0.0604(13) -0.0070(10) 0.0043(10) 0.0006(9)
B1 0.0682(17) 0.0670(14) 0.0518(13) 0.0076(10) 0.0094(11) 0.0012(11)
N1 0.0715(13) 0.0773(11) 0.0588(11) 0.0008(9) 0.0102(9) 0.0088(9)
N2 0.0713(13) 0.0889(14) 0.0640(12) 0.0053(9) 0.0163(10) 0.0128(10)
O1 0.1018(15) 0.1151(15) 0.0746(11) -0.0269(10) 0.0353(10) -0.0445(12)
O2 0.0941(13) 0.0832(11) 0.0689(10) -0.0149(8) 0.0268(9) -0.0219(9)

loop_
_atom_type_symbol
_atom_type_description
_atom_type_scat_dispersion_real
_atom_type_scat_dispersion_imag
_atom_type_scat_source
C C 0.0030 0.0020 'International Tables Vol C Tables 4.2.6.8 and 6.1.1.4'
H H 0.0000 0.0000 'International Tables Vol C Tables 4.2.6.8 and 6.1.1.4'
B B 0.0010 0.0010 'International Tables Vol C Tables 4.2.6.8 and 6.1.1.4'
N N 0.0060 0.0030 'International Tables Vol C Tables 4.2.6.8 and 6.1.1.4'
O O 0.0110 0.0060 'International Tables Vol C Tables 4.2.6.8 and 6.1.1.4'

loop_
_geom_angle_atom_site_label_1
_geom_angle_atom_site_label_2
_geom_angle_atom_site_label_3
_geom_angle
C2 C1 C6 115.9(2)
C2 C1 B1 122.82(18)
C6 C1 B1 121.20(19)
C1 C2 C3 122.36(19)
C1 C2 H2 118.8
C3 C2 H2 118.8
C4 C3 C2 121.2(2)
C4 C3 H3 119.4
C2 C3 H3 119.4
C5 C4 C3 116.6(2)
C5 C4 C7 121.89(19)
C3 C4 C7 121.4(2)
C4 C5 C6 122.2(2)
C4 C5 H5 118.9
C6 C5 H5 118.9
C5 C6 C1 121.7(2)
C5 C6 H6 119.2
C1 C6 H6 119.2
C9 C7 C10 127.6(7)
C9 C7 C8' 67.9(9)
C10 C7 C8' 117.5(9)
C9 C7 C10' 113.1(8)
C10 C7 C10' 17.8(13)
C8' C7 C10' 125.4(7)
C9 C7 C4 109.0(3)
C10 C7 C4 111.8(6)
C8' C7 C4 116.8(5)
C10' C7 C4 113.7(6)
C9 C7 C8 110.5(5)
C10 C7 C8 87.7(8)
C8' C7 C8 42.8(8)
C10' C7 C8 103.5(7)
C4 C7 C8 106.7(3)
C9 C7 C9' 38.1(5)
C10 C7 C9' 98.2(9)
C8' C7 C9' 102.8(10)
C10' C7 C9' 80.8(9)
C4 C7 C9' 106.8(4)
C8 C7 C9' 140.8(6)
C7 C8 H8A 109.5
C7 C8 H8B 109.5
C7 C8 H8C 109.5
C7 C9 H9A 109.5
C7 C9 H9B 109.5
C7 C9 H9C 109.5
C7 C10 H10A 109.5
C7 C10 H10B 109.5
C7 C10 H10C 109.5
C7 C8' H8D 109.5
C7 C8' H8E 109.5
H8D C8' H8E 109.5
C7 C8' H8F 109.5
H8D C8' H8F 109.5
H8E C8' H8F 109.5
C7 C9' H9D 109.5
C7 C9' H9E 109.5
H9D C9' H9E 109.5
C7 C9' H9F 109.5
H9D C9' H9F 109.5
H9E C9' H9F 109.5
C7 C10' H10D 109.5
C7 C10' H10E 109.5
H10D C10' H10E 109.5
C7 C10' H10F 109.5
H10D C10' H10F 109.5
H10E C10' H10F 109.5
N2 C11 C12 124.3(3)
N2 C11 H11 117.9
C12 C11 H11 117.9
C13 C12 C11 118.7(3)
C13 C12 H12 120.6
C11 C12 H12 120.6
C12 C13 C14 120.0(2)
C12 C13 H13 120.0
C14 C13 H13 120.0
C13 C14 C18 117.4(2)
C13 C14 C15 125.8(2)
C18 C14 C15 116.8(2)
C16 C15 C14 120.1(2)
C16 C15 H15 119.9
C14 C15 H15 119.9
C15 C16 C17 118.2(2)
C15 C16 H16 120.9
C17 C16 H16 120.9
N1 C17 C16 124.8(2)
N1 C17 H17 117.6
C16 C17 H17 117.6
N1 C18 N2 115.05(19)
N1 C18 C14 122.9(2)
N2 C18 C14 122.0(2)
O2 B1 O1 122.9(2)
O2 B1 C1 119.5(2)
O1 B1 C1 117.61(19)
C17 N1 C18 117.0(2)
C11 N2 C18 117.5(2)
B1 O1 H1O 118(2)
B1 O2 H2O 114.2(17)

loop_
_geom_bond_atom_site_label_1
_geom_bond_atom_site_label_2
_geom_bond_distance
C1 C2 1.380(3)
C1 C6 1.388(3)
C1 B1 1.570(3)
C2 C3 1.388(3)
C2 H2 0.9300
C3 C4 1.380(3)
C3 H3 0.9300
C4 C5 1.377(3)
C4 C7 1.529(3)
C5 C6 1.380(3)
C5 H5 0.9300
C6 H6 0.9300
C7 C9 1.433(7)
C7 C10 1.462(14)
C7 C8' 1.495(12)
C7 C10' 1.500(12)
C7 C8 1.599(8)
C7 C9' 1.699(11)
C8 H8A 0.9600
C8 H8B 0.9600
C8 H8C 0.9600
C9 H9A 0.9600
C9 H9B 0.9600
C9 H9C 0.9600
C10 H10A 0.9600
C10 H10B 0.9600
C10 H10C 0.9600
C8' H8D 0.9600
C8' H8E 0.9600
C8' H8F 0.9600
C9' H9D 0.9600
C9' H9E 0.9600
C9' H9F 0.9600
C10' H10D 0.9600
C10' H10E 0.9600
C10' H10F 0.9600
C11 N2 1.302(3)
C11 C12 1.390(4)
C11 H11 0.9300
C12 C13 1.340(4)
C12 H12 0.9300
C13 C14 1.399(3)
C13 H13 0.9300
C14 C18 1.402(3)
C14 C15 1.408(4)
C15 C16 1.351(4)
C15 H15 0.9300
C16 C17 1.385(4)
C16 H16 0.9300
C17 N1 1.312(3)
C17 H17 0.9300
C18 N1 1.354(3)
C18 N2 1.363(3)
B1 O2 1.348(3)
B1 O1 1.350(3)
O1 H1O 0.96(4)
O2 H2O 0.96(3)

loop_
_geom_torsion_atom_site_label_1
_geom_torsion_atom_site_label_2
_geom_torsion_atom_site_label_3
_geom_torsion_atom_site_label_4
_geom_torsion
C6 C1 C2 C3 -1.4(3)
B1 C1 C2 C3 176.3(2)
C1 C2 C3 C4 0.7(4)
C2 C3 C4 C5 0.9(3)
C2 C3 C4 C7 -176.2(2)
C3 C4 C5 C6 -1.8(3)
C7 C4 C5 C6 175.3(2)
C4 C5 C6 C1 1.1(4)
C2 C1 C6 C5 0.5(3)
B1 C1 C6 C5 -177.2(2)
C5 C4 C7 C9 -106.2(5)
C3 C4 C7 C9 70.7(5)
C5 C4 C7 C10 40.2(9)
C3 C4 C7 C10 -142.9(8)
C5 C4 C7 C8' 179.5(10)
C3 C4 C7 C8' -3.5(10)
C5 C4 C7 C10' 21.0(8)
C3 C4 C7 C10' -162.1(8)
C5 C4 C7 C8 134.4(4)
C3 C4 C7 C8 -48.6(5)
C5 C4 C7 C9' -66.2(7)
C3 C4 C7 C9' 110.8(7)
N2 C11 C12 C13 1.0(5)
C11 C12 C13 C14 0.7(5)
C12 C13 C14 C18 -1.7(4)
C12 C13 C14 C15 177.5(3)
C13 C14 C15 C16 -180.0(3)
C18 C14 C15 C16 -0.8(4)
C14 C15 C16 C17 -1.0(4)
C15 C16 C17 N1 1.7(5)
C13 C14 C18 N1 -178.6(2)
C15 C14 C18 N1 2.1(3)
C13 C14 C18 N2 1.0(3)
C15 C14 C18 N2 -178.2(2)
C2 C1 B1 O2 4.6(3)
C6 C1 B1 O2 -177.9(2)
C2 C1 B1 O1 -173.8(2)
C6 C1 B1 O1 3.7(3)
C16 C17 N1 C18 -0.5(4)
N2 C18 N1 C17 178.8(2)
C14 C18 N1 C17 -1.5(3)
C12 C11 N2 C18 -1.6(5)
N1 C18 N2 C11 -179.8(2)
C14 C18 N2 C11 0.6(4)
